data_4079935
loop_
_publ_author_name
'Dumke, A. Carolin'
'Pape, Tania'
'K\"osters, Jutta'
'Feldmann, Kai-Oliver'
'Schulte to Brinke, Christian'
'Hahn, F. Ekkehardt'

_publ_section_title
;
 Metal-Template-Controlled Stabilization of \b-Functionalized Isocyanides
;
_journal_issue 1
_journal_name_full Organometallics
_journal_page_first 289
_journal_paper_doi 10.1021/om301067v
_journal_volume 32
_journal_year 2013
_chemical_formula_moiety 'C32 H30 Mo N2 O3 P2'
_chemical_formula_sum 'C32 H30 Mo N2 O3 P2'
_chemical_formula_weight 648.46
_chemical_name_systematic
; 
 ? 
;
_space_group_IT_number 9
_symmetry_cell_setting monoclinic
_symmetry_space_group_name_Hall 'C -2yc'
_symmetry_space_group_name_H-M 'C 1 c 1'
_atom_sites_solution_hydrogens geom
_atom_sites_solution_primary direct
_atom_sites_solution_secondary difmap
_audit_creation_method SHELXL-97
_cell_angle_alpha 90.00
_cell_angle_beta 104.3190(10)
_cell_angle_gamma 90.00
_cell_formula_units_Z 4
_cell_length_a 22.1752(10)
_cell_length_b 8.6798(4)
_cell_length_c 15.6483(7)
_cell_measurement_reflns_used 900
_cell_measurement_temperature 153(2)
_cell_measurement_theta_max 22.5
_cell_measurement_theta_min 1
_cell_volume 2918.4(2)
_computing_cell_refinement 'SAINT (Bruker AXS, 2000)'
_computing_data_collection 'SMART (Bruker AXS, 2000)'
_computing_data_reduction 'SAINT,SADABS (Bruker AXS, 2000)'
_computing_molecular_graphics
;
ORTEP3,L.J. Farrugia, J. Appl. Cryst. (1997) 30, 565
;
_computing_structure_refinement
;
SHELXL-97, G. M. Sheldrick, Acta Cryst. (2008) A64, 112-122
;
_computing_structure_solution
;
SHELXS-97 , G. M. Sheldrick, Acta Cryst. (2008) A64, 112-122
;
_diffrn_ambient_temperature 153(2)
_diffrn_detector_area_resol_mean 80
_diffrn_measured_fraction_theta_full 0.998
_diffrn_measured_fraction_theta_max 0.998
_diffrn_measurement_device_type 'CCD area detector'
_diffrn_measurement_method 'Omega and Phi scans'
_diffrn_radiation_monochromator graphite
_diffrn_radiation_source 'rotating anode'
_diffrn_radiation_type MoK\a
_diffrn_radiation_wavelength 0.71073
_diffrn_reflns_av_R_equivalents 0.0192
_diffrn_reflns_av_sigmaI/netI 0.0306
_diffrn_reflns_limit_h_max 31
_diffrn_reflns_limit_h_min -31
_diffrn_reflns_limit_k_max 12
_diffrn_reflns_limit_k_min -12
_diffrn_reflns_limit_l_max 22
_diffrn_reflns_limit_l_min -22
_diffrn_reflns_number 16832
_diffrn_reflns_theta_full 30.29
_diffrn_reflns_theta_max 30.29
_diffrn_reflns_theta_min 1.90
_exptl_absorpt_coefficient_mu 0.595
_exptl_absorpt_correction_T_max 0.9824
_exptl_absorpt_correction_T_min 0.9429
_exptl_absorpt_correction_type multi-scan
_exptl_absorpt_process_details
; 
 Corrections were done with the SADABS program, utilizing the none merged
 raw data obtained from the integration process. Integration and final cell
 refinement were done with SAINT.

 SADABS reports ratio of Tmin/Tmax =  0.914209 

;
_exptl_crystal_colour 'light yellow'
_exptl_crystal_density_diffrn 1.476
_exptl_crystal_density_method 'not measured'
_exptl_crystal_description prism
_exptl_crystal_F_000 1328
_exptl_crystal_size_max 0.10
_exptl_crystal_size_mid 0.07
_exptl_crystal_size_min 0.03
_refine_diff_density_max 0.547
_refine_diff_density_min -0.377
_refine_diff_density_rms 0.051
_refine_ls_abs_structure_details 'Flack H D (1983), Acta Cryst. A39, 876-881'
_refine_ls_abs_structure_Flack 0.014(16)
_refine_ls_extinction_method none
_refine_ls_goodness_of_fit_ref 1.067
_refine_ls_hydrogen_treatment noref
_refine_ls_matrix_type full
_refine_ls_number_parameters 389
_refine_ls_number_reflns 8406
_refine_ls_number_restraints 10
_refine_ls_restrained_S_all 1.067
_refine_ls_R_factor_all 0.0239
_refine_ls_R_factor_gt 0.0220
_refine_ls_shift/su_max 0.003
_refine_ls_shift/su_mean 0.000
_refine_ls_structure_factor_coef Fsqd
_refine_ls_weighting_details 'calc w=1/[\s^2^(Fo^2^)+(0.0264P)^2^+0.0000P] where P=(Fo^2^+2Fc^2^)/3'
_refine_ls_weighting_scheme calc
_refine_ls_wR_factor_gt 0.0523
_refine_ls_wR_factor_ref 0.0530
_reflns_number_gt 8036
_reflns_number_total 8406
_reflns_threshold_expression >2sigma(I)
_cod_data_source_file om301067v_si_001.cif
_cod_data_source_block complex[10]
_cod_depositor_comments
;
The following automatic conversions were performed:

'_symmetry_cell_setting' value 'Monoclinic' changed to 'monoclinic'
according to /home/saulius/struct/CIF-dictionaries/cif_core.dic
dictionary named 'cif_core.dic' version 2.4.2 from 2011-04-26.

Automatic conversion script
Id: cif_fix_values 1891 2012-01-12 08:04:46Z andrius 
;
_cod_original_sg_symbol_H-M 'C c'
_cod_database_code 4079935

loop_
_symmetry_equiv_pos_as_xyz
'x, y, z'
'x, -y, z+1/2'
'x+1/2, y+1/2, z'
'x+1/2, -y+1/2, z+1/2'

loop_
_atom_site_label
_atom_site_type_symbol
_atom_site_fract_x
_atom_site_fract_y
_atom_site_fract_z
_atom_site_U_iso_or_equiv
_atom_site_adp_type
_atom_site_occupancy
_atom_site_symmetry_multiplicity
_atom_site_calc_flag
_atom_site_refinement_flags
_atom_site_disorder_assembly
_atom_site_disorder_group
Mo1 Mo 0.567323(6) 1.099257(14) 0.850697(7) 0.02334(3) Uani 1 1 d . . .
P1 P 0.49023(2) 0.98295(5) 0.92670(3) 0.02574(8) Uani 1 1 d . . .
P2 P 0.64049(2) 0.98056(5) 0.98383(3) 0.02775(9) Uani 1 1 d . . .
C1 C 0.55523(9) 0.8858(2) 0.77786(13) 0.0349(4) Uani 1 1 d . A .
N1 N 0.54522(10) 0.7740(2) 0.73880(16) 0.0549(5) Uani 1 1 d . . .
C2 C 0.5293(2) 0.6432(5) 0.6759(4) 0.0422(13) Uani 0.542(9) 1 d PD A 1
C3 C 0.5821(3) 0.5283(5) 0.6941(4) 0.0519(16) Uani 0.542(9) 1 d PD A 1
N2 N 0.6334(5) 0.5832(12) 0.6645(6) 0.0524(17) Uani 0.542(9) 1 d PDU A 1
C2A C 0.5328(4) 0.6036(7) 0.7233(6) 0.067(2) Uani 0.458(9) 1 d PD A 2
C3A C 0.5534(3) 0.5751(6) 0.6378(4) 0.0498(19) Uani 0.458(9) 1 d PD A 2
N2A N 0.6200(6) 0.577(2) 0.6525(12) 0.098(5) Uani 0.458(9) 1 d PDU A 2
C4 C 0.50431(8) 1.1983(2) 0.75485(11) 0.0287(3) Uani 1 1 d . . .
C5 C 0.63510(9) 1.1739(2) 0.79947(12) 0.0325(4) Uani 1 1 d . . .
C6 C 0.57180(9) 1.2992(2) 0.91445(12) 0.0339(4) Uani 1 1 d . . .
O1 O 0.46882(7) 1.26378(18) 0.70048(10) 0.0437(3) Uani 1 1 d . . .
O2 O 0.67430(8) 1.2201(2) 0.76941(11) 0.0535(4) Uani 1 1 d . . .
O3 O 0.57270(9) 1.41969(19) 0.94599(13) 0.0559(4) Uani 1 1 d . . .
C7 C 0.42650(8) 0.8596(2) 0.86601(12) 0.0300(3) Uani 1 1 d . . .
C8 C 0.43601(11) 0.7055(2) 0.84709(15) 0.0419(5) Uani 1 1 d . . .
H8 H 0.4761 0.6611 0.8679 0.050 Uiso 1 1 calc R . .
C9 C 0.38762(14) 0.6164(2) 0.79823(17) 0.0483(6) Uani 1 1 d . . .
H9 H 0.3950 0.5125 0.7847 0.058 Uiso 1 1 calc R . .
C10 C 0.32861(11) 0.6790(3) 0.76925(15) 0.0484(5) Uani 1 1 d . . .
H10 H 0.2952 0.6168 0.7377 0.058 Uiso 1 1 calc R . .
C11 C 0.31833(10) 0.8304(3) 0.78603(15) 0.0492(5) Uani 1 1 d . . .
H11 H 0.2781 0.8739 0.7648 0.059 Uiso 1 1 calc R . .
C12 C 0.36693(9) 0.9206(3) 0.83428(14) 0.0402(4) Uani 1 1 d . . .
H12 H 0.3594 1.0253 0.8458 0.048 Uiso 1 1 calc R . .
C13 C 0.44731(8) 1.1112(2) 0.98346(12) 0.0290(3) Uani 1 1 d . . .
C14 C 0.42934(10) 1.2551(2) 0.94738(13) 0.0369(4) Uani 1 1 d . . .
H14 H 0.4429 1.2892 0.8975 0.044 Uiso 1 1 calc R . .
C15 C 0.39150(12) 1.3502(3) 0.98378(15) 0.0470(5) Uani 1 1 d . . .
H15 H 0.3789 1.4479 0.9582 0.056 Uiso 1 1 calc R . .
C16 C 0.37229(12) 1.3021(3) 1.05693(16) 0.0503(6) Uani 1 1 d . . .
H16 H 0.3465 1.3669 1.0817 0.060 Uiso 1 1 calc R . .
C17 C 0.39054(12) 1.1593(3) 1.09421(15) 0.0497(6) Uani 1 1 d . . .
H17 H 0.3777 1.1264 1.1449 0.060 Uiso 1 1 calc R . .
C18 C 0.42762(11) 1.0649(2) 1.05706(14) 0.0400(4) Uani 1 1 d . . .
H18 H 0.4398 0.9668 1.0824 0.048 Uiso 1 1 calc R . .
C19 C 0.53423(9) 0.8541(2) 1.01396(12) 0.0324(4) Uani 1 1 d . . .
H19A H 0.5086 0.8282 1.0556 0.039 Uiso 1 1 calc R . .
H19B H 0.5446 0.7572 0.9874 0.039 Uiso 1 1 calc R . .
C20 C 0.59410(9) 0.9354(2) 1.06324(11) 0.0340(4) Uani 1 1 d . . .
H20A H 0.6182 0.8677 1.1104 0.041 Uiso 1 1 calc R . .
H20B H 0.5838 1.0314 1.0907 0.041 Uiso 1 1 calc R . .
C21 C 0.67817(8) 0.7971(2) 0.97092(12) 0.0295(3) Uani 1 1 d . . .
C22 C 0.68926(11) 0.7613(3) 0.88901(15) 0.0453(5) Uani 1 1 d . . .
H22 H 0.6763 0.8304 0.8409 0.054 Uiso 1 1 calc R . .
C23 C 0.71912(14) 0.6250(3) 0.87802(18) 0.0542(7) Uani 1 1 d . . .
H23 H 0.7267 0.6017 0.8223 0.065 Uiso 1 1 calc R . .
C24 C 0.73784(12) 0.5239(3) 0.94642(17) 0.0505(6) Uani 1 1 d . . .
H24 H 0.7585 0.4313 0.9383 0.061 Uiso 1 1 calc R . .
C25 C 0.72658(12) 0.5570(3) 1.02687(17) 0.0503(6) Uani 1 1 d . . .
H25 H 0.7391 0.4860 1.0742 0.060 Uiso 1 1 calc R . .
C26 C 0.69713(10) 0.6931(2) 1.03990(14) 0.0405(4) Uani 1 1 d . . .
H26 H 0.6899 0.7151 1.0960 0.049 Uiso 1 1 calc R . .
C27 C 0.70819(9) 1.0855(2) 1.04879(15) 0.0372(4) Uani 1 1 d . . .
C28 C 0.75541(11) 1.1239(3) 1.00733(19) 0.0489(5) Uani 1 1 d . . .
H28 H 0.7506 1.1013 0.9466 0.059 Uiso 1 1 calc R . .
C29 C 0.80954(12) 1.1956(3) 1.0557(2) 0.0673(9) Uani 1 1 d . . .
H29 H 0.8416 1.2209 1.0276 0.081 Uiso 1 1 calc R . .
C30 C 0.81705(14) 1.2297(3) 1.1427(2) 0.0713(10) Uani 1 1 d . . .
H30 H 0.8542 1.2781 1.1749 0.086 Uiso 1 1 calc R . .
C31 C 0.77075(15) 1.1939(3) 1.1834(2) 0.0694(9) Uani 1 1 d . . .
H31 H 0.7759 1.2185 1.2439 0.083 Uiso 1 1 calc R . .
C32 C 0.71619(13) 1.1219(3) 1.13729(17) 0.0532(6) Uani 1 1 d . . .
H32 H 0.6845 1.0978 1.1664 0.064 Uiso 1 1 calc R . .

loop_
_atom_site_aniso_label
_atom_site_aniso_U_11
_atom_site_aniso_U_22
_atom_site_aniso_U_33
_atom_site_aniso_U_23
_atom_site_aniso_U_13
_atom_site_aniso_U_12
Mo1 0.02184(5) 0.02677(6) 0.02204(5) -0.00060(6) 0.00661(4) -0.00025(6)
P1 0.02317(19) 0.0306(2) 0.02509(19) 0.00411(16) 0.00901(15) 0.00334(16)
P2 0.02382(19) 0.0314(2) 0.0275(2) 0.00004(17) 0.00540(16) 0.00576(17)
C1 0.0314(9) 0.0379(10) 0.0358(10) -0.0014(8) 0.0094(7) 0.0009(7)
N1 0.0467(11) 0.0412(10) 0.0789(14) -0.0265(10) 0.0193(10) -0.0020(8)
C2 0.044(2) 0.035(2) 0.049(3) -0.019(2) 0.0138(19) -0.0051(16)
C3 0.060(3) 0.034(2) 0.064(4) -0.006(2) 0.021(3) -0.0023(19)
N2 0.073(4) 0.053(3) 0.043(3) -0.014(2) 0.037(3) -0.010(3)
C2A 0.124(7) 0.033(3) 0.067(5) -0.021(3) 0.064(5) -0.020(3)
C3A 0.062(4) 0.043(3) 0.048(3) -0.014(2) 0.021(3) -0.008(2)
N2A 0.085(8) 0.101(9) 0.106(9) -0.023(6) 0.018(6) 0.006(6)
C4 0.0298(8) 0.0287(8) 0.0289(8) -0.0031(7) 0.0097(6) -0.0029(7)
C5 0.0301(9) 0.0412(10) 0.0269(8) -0.0058(7) 0.0081(7) -0.0034(7)
C6 0.0278(8) 0.0400(10) 0.0331(9) -0.0036(8) 0.0059(7) 0.0003(7)
O1 0.0389(8) 0.0448(8) 0.0418(8) 0.0064(6) -0.0005(6) 0.0073(6)
O2 0.0377(8) 0.0818(12) 0.0462(9) -0.0064(8) 0.0202(7) -0.0215(8)
O3 0.0555(10) 0.0467(9) 0.0635(11) -0.0255(8) 0.0109(9) -0.0016(8)
C7 0.0289(8) 0.0353(9) 0.0284(8) 0.0037(7) 0.0122(7) -0.0018(7)
C8 0.0426(11) 0.0316(9) 0.0487(12) 0.0085(9) 0.0062(9) -0.0019(8)
C9 0.0599(16) 0.0321(10) 0.0495(13) 0.0038(9) 0.0074(11) -0.0126(9)
C10 0.0458(12) 0.0593(14) 0.0423(11) -0.0039(10) 0.0151(9) -0.0218(10)
C11 0.0275(9) 0.0758(16) 0.0463(12) -0.0151(11) 0.0130(8) -0.0053(10)
C12 0.0283(9) 0.0522(12) 0.0416(10) -0.0123(9) 0.0115(8) 0.0007(8)
C13 0.0254(8) 0.0360(9) 0.0271(8) 0.0016(7) 0.0090(6) 0.0051(6)
C14 0.0390(10) 0.0407(10) 0.0340(9) 0.0092(7) 0.0149(8) 0.0111(8)
C15 0.0541(13) 0.0459(11) 0.0474(12) 0.0136(9) 0.0245(11) 0.0232(10)
C16 0.0562(14) 0.0546(13) 0.0473(12) 0.0066(10) 0.0266(10) 0.0250(11)
C17 0.0643(15) 0.0513(12) 0.0436(11) 0.0118(10) 0.0329(11) 0.0189(11)
C18 0.0490(12) 0.0404(10) 0.0363(10) 0.0106(8) 0.0213(9) 0.0132(9)
C19 0.0294(9) 0.0389(9) 0.0310(9) 0.0097(7) 0.0117(7) 0.0083(7)
C20 0.0330(9) 0.0450(10) 0.0241(8) 0.0020(7) 0.0071(7) 0.0128(7)
C21 0.0249(8) 0.0297(8) 0.0348(9) -0.0001(7) 0.0090(6) 0.0018(6)
C22 0.0492(12) 0.0509(12) 0.0380(11) 0.0052(9) 0.0148(9) 0.0225(10)
C23 0.0589(16) 0.0610(15) 0.0449(13) -0.0016(11) 0.0168(12) 0.0256(13)
C24 0.0558(14) 0.0381(11) 0.0624(15) 0.0015(10) 0.0239(12) 0.0159(10)
C25 0.0563(14) 0.0415(11) 0.0587(14) 0.0185(10) 0.0251(11) 0.0182(10)
C26 0.0462(11) 0.0408(10) 0.0389(10) 0.0083(8) 0.0189(9) 0.0143(9)
C27 0.0302(9) 0.0290(8) 0.0463(11) -0.0019(8) -0.0021(8) 0.0060(7)
C28 0.0330(10) 0.0390(11) 0.0701(16) 0.0006(10) 0.0041(10) 0.0026(8)
C29 0.0333(12) 0.0377(12) 0.121(3) -0.0004(14) -0.0003(14) 0.0039(10)
C30 0.0439(14) 0.0374(12) 0.107(2) -0.0124(14) -0.0291(15) 0.0078(11)
C31 0.0643(18) 0.0602(16) 0.0642(17) -0.0192(13) -0.0209(14) 0.0084(13)
C32 0.0514(14) 0.0534(13) 0.0455(13) -0.0084(10) -0.0053(10) 0.0039(10)

loop_
_atom_type_symbol
_atom_type_description
_atom_type_scat_dispersion_real
_atom_type_scat_dispersion_imag
_atom_type_scat_source
C C 0.0033 0.0016 'International Tables Vol C Tables 4.2.6.8 and 6.1.1.4'
H H 0.0000 0.0000 'International Tables Vol C Tables 4.2.6.8 and 6.1.1.4'
N N 0.0061 0.0033 'International Tables Vol C Tables 4.2.6.8 and 6.1.1.4'
O O 0.0106 0.0060 'International Tables Vol C Tables 4.2.6.8 and 6.1.1.4'
P P 0.1023 0.0942 'International Tables Vol C Tables 4.2.6.8 and 6.1.1.4'
Mo Mo -1.6832 0.6857 'International Tables Vol C Tables 4.2.6.8 and 6.1.1.4'

loop_
_geom_angle_atom_site_label_1
_geom_angle_atom_site_label_2
_geom_angle_atom_site_label_3
_geom_angle
C4 Mo1 C5 90.89(8)
C4 Mo1 C6 86.53(7)
C5 Mo1 C6 88.22(8)
C4 Mo1 C1 90.02(7)
C5 Mo1 C1 94.28(8)
C6 Mo1 C1 175.77(8)
C4 Mo1 P1 95.59(5)
C5 Mo1 P1 173.28(6)
C6 Mo1 P1 93.91(6)
C1 Mo1 P1 83.98(6)
C4 Mo1 P2 173.89(5)
C5 Mo1 P2 94.04(6)
C6 Mo1 P2 90.00(6)
C1 Mo1 P2 93.22(5)
P1 Mo1 P2 79.607(15)
C13 P1 C7 100.32(8)
C13 P1 C19 104.65(8)
C7 P1 C19 103.14(9)
C13 P1 Mo1 118.66(6)
C7 P1 Mo1 120.89(6)
C19 P1 Mo1 107.18(6)
C21 P2 C27 99.19(8)
C21 P2 C20 103.63(9)
C27 P2 C20 104.43(10)
C21 P2 Mo1 118.79(6)
C27 P2 Mo1 121.74(7)
C20 P2 Mo1 106.96(6)
N1 C1 Mo1 176.03(19)
C1 N1 C2 171.4(4)
C1 N1 C2A 157.3(4)
C2 N1 C2A 31.0(3)
N1 C2 C3 109.5(4)
N2 C3 C2 111.4(6)
N1 C2A C3A 102.5(5)
N2A C3A C2A 111.9(9)
O1 C4 Mo1 176.30(16)
O2 C5 Mo1 178.81(19)
O3 C6 Mo1 175.40(19)
C8 C7 C12 117.82(18)
C8 C7 P1 121.99(15)
C12 C7 P1 120.15(15)
C9 C8 C7 120.9(2)
C10 C9 C8 120.0(2)
C11 C10 C9 120.1(2)
C10 C11 C12 120.0(2)
C11 C12 C7 121.1(2)
C14 C13 C18 118.70(17)
C14 C13 P1 118.78(14)
C18 C13 P1 122.30(14)
C13 C14 C15 120.49(18)
C16 C15 C14 120.01(19)
C17 C16 C15 120.0(2)
C16 C17 C18 119.6(2)
C13 C18 C17 121.18(19)
C20 C19 P1 109.05(13)
C19 C20 P2 108.52(12)
C26 C21 C22 118.66(17)
C26 C21 P2 122.50(14)
C22 C21 P2 118.83(14)
C23 C22 C21 120.0(2)
C24 C23 C22 120.8(2)
C25 C24 C23 119.7(2)
C24 C25 C26 120.7(2)
C21 C26 C25 120.1(2)
C32 C27 C28 118.8(2)
C32 C27 P2 123.4(2)
C28 C27 P2 117.68(18)
C29 C28 C27 119.7(3)
C30 C29 C28 121.0(3)
C29 C30 C31 119.6(3)
C30 C31 C32 121.0(3)
C27 C32 C31 119.9(3)

loop_
_geom_bond_atom_site_label_1
_geom_bond_atom_site_label_2
_geom_bond_distance
Mo1 C4 1.9759(18)
Mo1 C5 1.9791(19)
Mo1 C6 1.992(2)
Mo1 C1 2.1569(19)
Mo1 P1 2.5223(5)
Mo1 P2 2.5224(5)
P1 C13 1.8310(18)
P1 C7 1.8388(19)
P1 C19 1.8463(18)
P2 C21 1.8324(18)
P2 C27 1.834(2)
P2 C20 1.841(2)
C1 N1 1.139(3)
N1 C2 1.486(4)
N1 C2A 1.513(6)
C2 C3 1.510(7)
C3 N2 1.414(8)
C2A C3A 1.536(9)
C3A N2A 1.438(13)
C4 O1 1.155(2)
C5 O2 1.158(2)
C6 O3 1.154(2)
C7 C8 1.397(3)
C7 C12 1.395(3)
C8 C9 1.389(3)
C9 C10 1.385(4)
C10 C11 1.370(4)
C11 C12 1.393(3)
C13 C14 1.388(3)
C13 C18 1.388(3)
C14 C15 1.395(3)
C15 C16 1.381(3)
C16 C17 1.387(3)
C17 C18 1.386(3)
C19 C20 1.533(3)
C21 C26 1.390(3)
C21 C22 1.399(3)
C22 C23 1.387(3)
C23 C24 1.367(4)
C24 C25 1.373(3)
C25 C26 1.389(3)
C27 C32 1.389(3)
C27 C28 1.401(4)
C28 C29 1.397(4)
C29 C30 1.361(5)
C30 C31 1.371(5)
C31 C32 1.394(4)
